data_1554779
loop_
_publ_author_name
'Bard, Jeremy P.'
'Deng, Chun-Lin'
'Richardson, Hannah C.'
'Odulio, Jacob M.'
'Barker, Joshua E.'
'Zakharov, Lev N.'
'Cheong, Paul H.-Y.'
'Johnson, Darren W.'
'Haley, Michael M.'

_publ_section_title
;
 Synthesis, photophysical properties, and self-dimerization studies of
 2-\l5-phosphaquinolin-2-ones
;
_journal_issue 8
_journal_name_full 'Organic Chemistry Frontiers'
_journal_page_first 1257
_journal_paper_doi 10.1039/C9QO00199A
_journal_volume 6
_journal_year 2019
_chemical_formula_sum 'C22.5 H14.5 Cl1.5 F3 N2 O2 P'
_chemical_formula_weight 486.01
_space_group_crystal_system monoclinic
_space_group_IT_number 15
_space_group_name_Hall '-C 2yc'
_space_group_name_H-M_alt 'C 1 2/c 1'
_atom_sites_solution_hydrogens mixed
_audit_creation_method SHELXL-2014/7
_audit_update_record
;
2019-01-30 deposited with the CCDC.	2019-03-25 downloaded from the CCDC.
;
_cell_angle_alpha 90
_cell_angle_beta 121.188(4)
_cell_angle_gamma 90
_cell_formula_units_Z 8
_cell_length_a 29.394(3)
_cell_length_b 6.3419(5)
_cell_length_c 28.119(3)
_cell_measurement_reflns_used 5952
_cell_measurement_temperature 173(2)
_cell_measurement_theta_max 66.09
_cell_measurement_theta_min 3.53
_cell_volume 4484.2(8)
_computing_cell_refinement 'Bruker SAINT'
_computing_data_collection 'Bruker APEX2'
_computing_data_reduction 'Bruker SAINT'
_computing_molecular_graphics 'Bruker SHELXTL'
_computing_publication_material 'Bruker SHELXTL'
_computing_structure_refinement 'SHELXL-2014/7 (Sheldrick, 2014)'
_computing_structure_solution 'SHELXS-97 (Sheldrick 2008)'
_diffrn_ambient_temperature 173(2)
_diffrn_measured_fraction_theta_full 0.955
_diffrn_measured_fraction_theta_max 0.955
_diffrn_measurement_device_type 'Bruker Apex II CCD'
_diffrn_measurement_method '\f and \w scans'
_diffrn_radiation_type CuK\a
_diffrn_radiation_wavelength 1.54178
_diffrn_reflns_av_R_equivalents 0.0418
_diffrn_reflns_av_unetI/netI 0.0362
_diffrn_reflns_Laue_measured_fraction_full 0.955
_diffrn_reflns_Laue_measured_fraction_max 0.955
_diffrn_reflns_limit_h_max 34
_diffrn_reflns_limit_h_min -33
_diffrn_reflns_limit_k_max 6
_diffrn_reflns_limit_k_min -7
_diffrn_reflns_limit_l_max 33
_diffrn_reflns_limit_l_min -33
_diffrn_reflns_number 13891
_diffrn_reflns_point_group_measured_fraction_full 0.955
_diffrn_reflns_point_group_measured_fraction_max 0.955
_diffrn_reflns_theta_full 66.972
_diffrn_reflns_theta_max 66.972
_diffrn_reflns_theta_min 3.515
_diffrn_source 'Incoatec I\mS'
_exptl_absorpt_coefficient_mu 3.161
_exptl_absorpt_correction_T_max 0.7528
_exptl_absorpt_correction_T_min 0.5167
_exptl_absorpt_correction_type multi-scan
_exptl_absorpt_process_details SADABS
_exptl_crystal_colour colorless
_exptl_crystal_density_diffrn 1.440
_exptl_crystal_description cut-prizm
_exptl_crystal_F_000 1976
_exptl_crystal_size_max 0.150
_exptl_crystal_size_mid 0.090
_exptl_crystal_size_min 0.040
_refine_diff_density_max 0.560
_refine_diff_density_min -0.788
_refine_diff_density_rms 0.077
_refine_ls_extinction_method none
_refine_ls_goodness_of_fit_ref 1.086
_refine_ls_hydrogen_treatment mixed
_refine_ls_matrix_type full
_refine_ls_number_parameters 302
_refine_ls_number_reflns 3815
_refine_ls_number_restraints 3
_refine_ls_restrained_S_all 1.087
_refine_ls_R_factor_all 0.1045
_refine_ls_R_factor_gt 0.0849
_refine_ls_shift/su_max 0.001
_refine_ls_shift/su_mean 0.000
_refine_ls_structure_factor_coef Fsqd
_refine_ls_weighting_details 'w=1/[\s^2^(Fo^2^)+(0.1083P)^2^+19.0782P] where P=(Fo^2^+2Fc^2^)/3'
_refine_ls_weighting_scheme calc
_refine_ls_wR_factor_gt 0.2236
_refine_ls_wR_factor_ref 0.2386
_reflns_Friedel_coverage 0.000
_reflns_number_gt 2947
_reflns_number_total 3815
_reflns_threshold_expression 'I > 2\s(I)'
_cod_data_source_file c9qo00199a2.cif
_cod_data_source_block mhr257c_a
_cod_original_cell_volume 4484.3(8)
_cod_original_sg_symbol_H-M 'C 2/c'
_cod_original_formula_sum 'C22.50 H14.50 Cl1.50 F3 N2 O2 P'
_cod_database_code 1554779
_shelx_shelxl_version_number 2014/7
_shelx_space_group_comment
;
The symmetry employed for this shelxl refinement is uniquely defined
by the following loop, which should always be used as a source of
symmetry information in preference to the above space-group names.
They are only intended as comments.
;
_shelx_estimated_absorpt_t_min 0.648
_shelx_estimated_absorpt_t_max 0.884

loop_
_space_group_symop_operation_xyz
'x, y, z'
'-x, y, -z+1/2'
'x+1/2, y+1/2, z'
'-x+1/2, y+1/2, -z+1/2'
'-x, -y, -z'
'x, -y, z-1/2'
'-x+1/2, -y+1/2, -z'
'x+1/2, -y+1/2, z-1/2'

loop_
_atom_site_label
_atom_site_type_symbol
_atom_site_fract_x
_atom_site_fract_y
_atom_site_fract_z
_atom_site_U_iso_or_equiv
_atom_site_adp_type
_atom_site_occupancy
_atom_site_site_symmetry_order
_atom_site_calc_flag
_atom_site_refinement_flags_posn
_atom_site_refinement_flags_adp
_atom_site_refinement_flags_occupancy
P1 P 0.67320(4) 0.56095(19) 0.68135(4) 0.0425(4) Uani 1 1 d . . .
O1 O 0.70287(11) 0.7067(5) 0.72826(11) 0.0511(8) Uani 1 1 d . . .
O2 O 0.62906(11) 0.4369(5) 0.68703(11) 0.0525(9) Uani 1 1 d . . .
N1 N 0.71138(14) 0.3887(6) 0.67631(13) 0.0473(10) Uani 1 1 d D . .
N2 N 0.4663(2) 1.4974(9) 0.5611(2) 0.0843(16) Uani 1 1 d . . .
F1 F 0.6643(2) 0.1654(8) 0.43571(14) 0.1262(18) Uani 1 1 d . . .
F2 F 0.72987(18) -0.0215(8) 0.48243(17) 0.1136(15) Uani 1 1 d . . .
F3 F 0.6564(2) -0.1319(9) 0.46416(19) 0.146(2) Uani 1 1 d . . .
C1 C 0.63499(15) 0.6694(7) 0.61320(16) 0.0421(10) Uani 1 1 d . . .
C2 C 0.63944(16) 0.5790(7) 0.57235(16) 0.0423(10) Uani 1 1 d . . .
H2A H 0.6196 0.6429 0.5367 0.051 Uiso 1 1 calc R U .
C3 C 0.67040(16) 0.3984(7) 0.57621(16) 0.0408(10) Uani 1 1 d . . .
C4 C 0.70505(16) 0.3009(7) 0.62762(16) 0.0434(10) Uani 1 1 d . . .
C5 C 0.73298(18) 0.1208(8) 0.62941(18) 0.0511(12) Uani 1 1 d . . .
H5A H 0.7563 0.0549 0.6641 0.061 Uiso 1 1 calc R U .
C6 C 0.72711(19) 0.0382(9) 0.58173(19) 0.0563(12) Uani 1 1 d . . .
H6A H 0.7462 -0.0848 0.5832 0.068 Uiso 1 1 calc R U .
C7 C 0.69265(19) 0.1357(9) 0.53035(18) 0.0532(12) Uani 1 1 d . . .
C8 C 0.66562(18) 0.3121(8) 0.52807(18) 0.0498(11) Uani 1 1 d . . .
H8A H 0.6431 0.3783 0.4932 0.060 Uiso 1 1 calc R U .
C9 C 0.6856(3) 0.0359(11) 0.4788(2) 0.0733(17) Uani 1 1 d . . .
C10 C 0.59912(16) 0.8511(7) 0.60285(16) 0.0440(11) Uani 1 1 d . . .
C11 C 0.58735(19) 0.9919(8) 0.5607(2) 0.0542(12) Uani 1 1 d . . .
H11A H 0.6035 0.9745 0.5391 0.065 Uiso 1 1 calc R U .
C12 C 0.55266(19) 1.1578(8) 0.5490(2) 0.0582(14) Uani 1 1 d . . .
H12A H 0.5447 1.2513 0.5193 0.070 Uiso 1 1 calc R U .
C13 C 0.52989(17) 1.1875(8) 0.58023(19) 0.0546(13) Uani 1 1 d . . .
C14 C 0.5407(2) 1.0473(10) 0.6225(2) 0.0741(17) Uani 1 1 d . . .
H14A H 0.5244 1.0655 0.6439 0.089 Uiso 1 1 calc R U .
C15 C 0.5752(2) 0.8803(10) 0.6336(2) 0.0654(15) Uani 1 1 d . . .
H15A H 0.5825 0.7847 0.6627 0.079 Uiso 1 1 calc R U .
C16 C 0.4943(2) 1.3614(10) 0.5694(2) 0.0675(15) Uani 1 1 d . . .
C17 C 0.63836(18) 0.3644(9) 0.73857(18) 0.0529(12) Uani 1 1 d . . .
C18 C 0.6228(2) 0.4906(12) 0.7676(3) 0.0791(18) Uani 1 1 d . . .
H18A H 0.6074 0.6250 0.7536 0.095 Uiso 1 1 calc R U .
C19 C 0.6301(3) 0.4180(16) 0.8177(3) 0.104(3) Uani 1 1 d . . .
H19A H 0.6205 0.5039 0.8388 0.124 Uiso 1 1 calc R U .
C20 C 0.6513(3) 0.2218(16) 0.8366(3) 0.100(3) Uani 1 1 d . . .
H20A H 0.6546 0.1690 0.8698 0.120 Uiso 1 1 calc R U .
C21 C 0.6678(2) 0.1014(12) 0.8082(3) 0.083(2) Uani 1 1 d . . .
H21A H 0.6839 -0.0319 0.8226 0.099 Uiso 1 1 calc R U .
C22 C 0.6613(2) 0.1730(9) 0.7580(2) 0.0640(14) Uani 1 1 d . . .
H22A H 0.6727 0.0897 0.7380 0.077 Uiso 1 1 calc R U .
H1N H 0.7405(13) 0.321(7) 0.7095(13) 0.050(12) Uiso 1 1 d D . .
Cl1S Cl 0.4815(2) 0.7492(8) 0.6914(2) 0.238(2) Uani 1 1 d D . .
Cl2S Cl 0.5179(4) 1.1154(16) 0.7504(5) 0.247(5) Uani 0.5 1 d D . P
C1S C 0.4791(6) 0.895(2) 0.7424(7) 0.115(6) Uani 0.5 1 d D . P

loop_
_atom_site_aniso_label
_atom_site_aniso_U_11
_atom_site_aniso_U_22
_atom_site_aniso_U_33
_atom_site_aniso_U_23
_atom_site_aniso_U_13
_atom_site_aniso_U_12
P1 0.0362(6) 0.0485(7) 0.0239(5) 0.0007(4) 0.0021(4) -0.0029(5)
O1 0.0440(16) 0.059(2) 0.0288(14) -0.0050(13) 0.0034(12) -0.0011(15)
O2 0.0429(16) 0.066(2) 0.0348(15) 0.0075(14) 0.0102(13) -0.0031(15)
N1 0.0393(18) 0.057(2) 0.0236(16) 0.0021(15) 0.0006(14) 0.0034(17)
N2 0.063(3) 0.081(4) 0.069(3) 0.005(3) 0.006(2) 0.018(3)
F1 0.197(5) 0.128(4) 0.052(2) 0.010(2) 0.063(3) 0.058(4)
F2 0.125(4) 0.142(4) 0.092(3) -0.022(3) 0.069(3) 0.017(3)
F3 0.218(6) 0.152(4) 0.104(3) -0.085(3) 0.108(4) -0.110(4)
C1 0.034(2) 0.045(2) 0.0297(19) 0.0019(18) 0.0035(16) -0.0086(19)
C2 0.039(2) 0.045(2) 0.0258(18) 0.0033(17) 0.0049(16) -0.0089(19)
C3 0.041(2) 0.041(2) 0.0288(19) -0.0013(17) 0.0098(17) -0.0096(19)
C4 0.036(2) 0.053(3) 0.0290(19) -0.0017(18) 0.0083(17) -0.006(2)
C5 0.045(2) 0.056(3) 0.037(2) 0.001(2) 0.0101(19) 0.003(2)
C6 0.051(3) 0.061(3) 0.047(3) -0.006(2) 0.019(2) 0.001(2)
C7 0.052(3) 0.065(3) 0.037(2) -0.007(2) 0.019(2) -0.006(2)
C8 0.048(2) 0.058(3) 0.035(2) -0.001(2) 0.0162(19) -0.006(2)
C9 0.082(4) 0.086(4) 0.050(3) -0.008(3) 0.033(3) 0.012(4)
C10 0.034(2) 0.047(3) 0.0277(19) -0.0032(18) -0.0004(17) -0.0071(19)
C11 0.049(2) 0.050(3) 0.052(3) 0.004(2) 0.018(2) -0.007(2)
C12 0.048(3) 0.049(3) 0.052(3) 0.014(2) 0.008(2) -0.003(2)
C13 0.040(2) 0.054(3) 0.040(2) 0.002(2) -0.001(2) 0.000(2)
C14 0.075(4) 0.089(4) 0.050(3) 0.016(3) 0.026(3) 0.026(3)
C15 0.066(3) 0.078(4) 0.041(2) 0.021(3) 0.020(2) 0.024(3)
C16 0.049(3) 0.066(4) 0.051(3) 0.003(3) 0.000(2) 0.001(3)
C17 0.042(2) 0.073(3) 0.038(2) 0.013(2) 0.016(2) 0.002(2)
C18 0.079(4) 0.096(5) 0.069(4) 0.023(3) 0.043(3) 0.022(4)
C19 0.093(5) 0.162(8) 0.071(4) 0.019(5) 0.054(4) 0.017(5)
C20 0.071(4) 0.166(8) 0.063(4) 0.044(5) 0.035(3) 0.003(5)
C21 0.057(3) 0.098(5) 0.078(4) 0.046(4) 0.024(3) 0.011(3)
C22 0.051(3) 0.071(4) 0.061(3) 0.019(3) 0.022(2) 0.006(3)
Cl1S 0.269(5) 0.242(5) 0.297(5) -0.068(4) 0.213(5) -0.104(4)
Cl2S 0.256(11) 0.267(9) 0.302(10) -0.156(9) 0.204(10) -0.155(8)
C1S 0.108(13) 0.087(10) 0.134(15) 0.001(11) 0.051(14) 0.018(9)

loop_
_atom_type_symbol
_atom_type_description
_atom_type_scat_dispersion_real
_atom_type_scat_dispersion_imag
_atom_type_scat_source
C C 0.0181 0.0091 'International Tables Vol C Tables 4.2.6.8 and 6.1.1.4'
H H 0.0000 0.0000 'International Tables Vol C Tables 4.2.6.8 and 6.1.1.4'
N N 0.0311 0.0180 'International Tables Vol C Tables 4.2.6.8 and 6.1.1.4'
O O 0.0492 0.0322 'International Tables Vol C Tables 4.2.6.8 and 6.1.1.4'
F F 0.0727 0.0534 'International Tables Vol C Tables 4.2.6.8 and 6.1.1.4'
P P 0.2955 0.4335 'International Tables Vol C Tables 4.2.6.8 and 6.1.1.4'
Cl Cl 0.3639 0.7018 'International Tables Vol C Tables 4.2.6.8 and 6.1.1.4'

loop_
_geom_angle_atom_site_label_1
_geom_angle_atom_site_label_2
_geom_angle_atom_site_label_3
_geom_angle
_geom_angle_site_symmetry_1
_geom_angle_site_symmetry_3
O1 P1 O2 110.83(19) . .
O1 P1 N1 112.67(18) . .
O2 P1 N1 108.2(2) . .
O1 P1 C1 118.2(2) . .
O2 P1 C1 101.87(17) . .
N1 P1 C1 104.2(2) . .
C17 O2 P1 122.1(3) . .
C4 N1 P1 127.3(3) . .
C4 N1 H1N 112(3) . .
P1 N1 H1N 121(3) . .
C2 C1 C10 122.3(4) . .
C2 C1 P1 117.8(3) . .
C10 C1 P1 119.9(3) . .
C1 C2 C3 127.8(4) . .
C1 C2 H2A 116.1 . .
C3 C2 H2A 116.1 . .
C8 C3 C4 118.6(4) . .
C8 C3 C2 119.9(4) . .
C4 C3 C2 121.5(4) . .
C5 C4 N1 120.9(4) . .
C5 C4 C3 119.8(4) . .
N1 C4 C3 119.3(4) . .
C6 C5 C4 120.5(4) . .
C6 C5 H5A 119.8 . .
C4 C5 H5A 119.8 . .
C5 C6 C7 119.9(5) . .
C5 C6 H6A 120.1 . .
C7 C6 H6A 120.1 . .
C8 C7 C6 120.3(4) . .
C8 C7 C9 121.4(5) . .
C6 C7 C9 118.3(5) . .
C7 C8 C3 121.0(4) . .
C7 C8 H8A 119.5 . .
C3 C8 H8A 119.5 . .
F3 C9 F2 105.4(6) . .
F3 C9 F1 107.4(6) . .
F2 C9 F1 102.9(5) . .
F3 C9 C7 113.2(5) . .
F2 C9 C7 114.3(5) . .
F1 C9 C7 112.9(5) . .
C11 C10 C15 118.0(5) . .
C11 C10 C1 120.5(4) . .
C15 C10 C1 121.4(4) . .
C10 C11 C12 121.5(5) . .
C10 C11 H11A 119.2 . .
C12 C11 H11A 119.2 . .
C13 C12 C11 120.1(5) . .
C13 C12 H12A 120.0 . .
C11 C12 H12A 120.0 . .
C12 C13 C14 119.6(5) . .
C12 C13 C16 120.9(5) . .
C14 C13 C16 119.5(5) . .
C13 C14 C15 119.9(5) . .
C13 C14 H14A 120.0 . .
C15 C14 H14A 120.0 . .
C10 C15 C14 120.8(5) . .
C10 C15 H15A 119.6 . .
C14 C15 H15A 119.6 . .
N2 C16 C13 179.5(7) . .
C22 C17 C18 121.8(5) . .
C22 C17 O2 119.9(5) . .
C18 C17 O2 118.3(5) . .
C17 C18 C19 118.9(7) . .
C17 C18 H18A 120.5 . .
C19 C18 H18A 120.5 . .
C20 C19 C18 119.7(7) . .
C20 C19 H19A 120.2 . .
C18 C19 H19A 120.2 . .
C21 C20 C19 120.7(6) . .
C21 C20 H20A 119.6 . .
C19 C20 H20A 119.6 . .
C20 C21 C22 120.4(6) . .
C20 C21 H21A 119.8 . .
C22 C21 H21A 119.8 . .
C17 C22 C21 118.4(6) . .
C17 C22 H22A 120.8 . .
C21 C22 H22A 120.8 . .
C1S Cl1S C1S 34.6(9) . 2_656
Cl2S Cl2S C1S 89.5(7) 2_656 2_656
Cl2S Cl2S C1S 54.0(6) 2_656 .
C1S Cl2S C1S 37.9(11) 2_656 .
C1S C1S Cl2S 88.2(8) 2_656 2_656
C1S C1S Cl1S 78.4(16) 2_656 .
Cl2S C1S Cl1S 128.2(13) 2_656 .
C1S C1S Cl2S 53.9(6) 2_656 .
Cl2S C1S Cl2S 36.5(7) 2_656 .
Cl1S C1S Cl2S 103.2(9) . .
C1S C1S Cl1S 67.0(15) 2_656 2_656
Cl2S C1S Cl1S 113.0(11) 2_656 2_656
Cl1S C1S Cl1S 107.1(9) . 2_656
Cl2S C1S Cl1S 104.1(9) . 2_656

loop_
_geom_bond_atom_site_label_1
_geom_bond_atom_site_label_2
_geom_bond_distance
_geom_bond_site_symmetry_2
P1 O1 1.471(3) .
P1 O2 1.594(3) .
P1 N1 1.624(4) .
P1 C1 1.783(4) .
O2 C17 1.406(5) .
N1 C4 1.398(5) .
N1 H1N 0.980(19) .
N2 C16 1.130(7) .
F1 C9 1.322(7) .
F2 C9 1.304(7) .
F3 C9 1.293(8) .
C1 C2 1.349(6) .
C1 C10 1.485(6) .
C2 C3 1.432(6) .
C2 H2A 0.9500 .
C3 C8 1.398(6) .
C3 C4 1.408(6) .
C4 C5 1.392(7) .
C5 C6 1.365(7) .
C5 H5A 0.9500 .
C6 C7 1.407(7) .
C6 H6A 0.9500 .
C7 C8 1.354(7) .
C7 C9 1.494(7) .
C8 H8A 0.9500 .
C10 C11 1.378(6) .
C10 C15 1.381(7) .
C11 C12 1.381(7) .
C11 H11A 0.9500 .
C12 C13 1.364(8) .
C12 H12A 0.9500 .
C13 C14 1.384(7) .
C13 C16 1.440(8) .
C14 C15 1.386(8) .
C14 H14A 0.9500 .
C15 H15A 0.9500 .
C17 C22 1.359(8) .
C17 C18 1.379(8) .
C18 C19 1.388(9) .
C18 H18A 0.9500 .
C19 C20 1.369(12) .
C19 H19A 0.9500 .
C20 C21 1.362(11) .
C20 H20A 0.9500 .
C21 C22 1.397(8) .
C21 H21A 0.9500 .
C22 H22A 0.9500 .
Cl1S C1S 1.737(15) .
Cl1S C1S 1.849(19) 2_656
Cl2S Cl2S 1.039(14) 2_656
Cl2S C1S 1.411(15) 2_656
Cl2S C1S 1.745(14) .
C1S C1S 1.07(3) 2_656
C1S Cl2S 1.411(15) 2_656
C1S Cl1S 1.849(19) 2_656

loop_
_geom_hbond_atom_site_label_D
_geom_hbond_atom_site_label_H
_geom_hbond_atom_site_label_A
_geom_hbond_distance_DH
_geom_hbond_distance_HA
_geom_hbond_distance_DA
_geom_hbond_angle_DHA
_geom_hbond_site_symmetry_A
C22 H22A O1 0.95 2.65 3.463(7) 144.1 1_545
N1 H1N O1 0.980(19) 1.83(2) 2.807(4) 177(4) 4_646

loop_
_geom_torsion_atom_site_label_1
_geom_torsion_atom_site_label_2
_geom_torsion_atom_site_label_3
_geom_torsion_atom_site_label_4
_geom_torsion
_geom_torsion_site_symmetry_1
_geom_torsion_site_symmetry_4
O1 P1 O2 C17 -38.9(4) . .
N1 P1 O2 C17 85.0(4) . .
C1 P1 O2 C17 -165.5(4) . .
O1 P1 N1 C4 -146.4(4) . .
O2 P1 N1 C4 90.8(4) . .
C1 P1 N1 C4 -17.0(4) . .
O1 P1 C1 C2 133.5(3) . .
O2 P1 C1 C2 -104.9(4) . .
N1 P1 C1 C2 7.6(4) . .
O1 P1 C1 C10 -47.5(4) . .
O2 P1 C1 C10 74.1(3) . .
N1 P1 C1 C10 -173.4(3) . .
C10 C1 C2 C3 -176.8(4) . .
P1 C1 C2 C3 2.2(6) . .
C1 C2 C3 C8 172.8(4) . .
C1 C2 C3 C4 -5.7(7) . .
P1 N1 C4 C5 -164.7(4) . .
P1 N1 C4 C3 16.1(6) . .
C8 C3 C4 C5 -0.9(6) . .
C2 C3 C4 C5 177.6(4) . .
C8 C3 C4 N1 178.2(4) . .
C2 C3 C4 N1 -3.2(6) . .
N1 C4 C5 C6 -179.0(4) . .
C3 C4 C5 C6 0.1(7) . .
C4 C5 C6 C7 0.1(8) . .
C5 C6 C7 C8 0.6(8) . .
C5 C6 C7 C9 -177.6(5) . .
C6 C7 C8 C3 -1.4(7) . .
C9 C7 C8 C3 176.7(5) . .
C4 C3 C8 C7 1.6(7) . .
C2 C3 C8 C7 -177.0(4) . .
C8 C7 C9 F3 -103.6(7) . .
C6 C7 C9 F3 74.5(7) . .
C8 C7 C9 F2 135.8(6) . .
C6 C7 C9 F2 -46.1(8) . .
C8 C7 C9 F1 18.6(8) . .
C6 C7 C9 F1 -163.2(5) . .
C2 C1 C10 C11 -29.0(6) . .
P1 C1 C10 C11 152.1(3) . .
C2 C1 C10 C15 148.8(5) . .
P1 C1 C10 C15 -30.2(6) . .
C15 C10 C11 C12 -0.1(7) . .
C1 C10 C11 C12 177.7(4) . .
C10 C11 C12 C13 1.2(7) . .
C11 C12 C13 C14 -1.7(7) . .
C11 C12 C13 C16 178.9(4) . .
C12 C13 C14 C15 1.2(8) . .
C16 C13 C14 C15 -179.5(5) . .
C11 C10 C15 C14 -0.4(8) . .
C1 C10 C15 C14 -178.2(5) . .
C13 C14 C15 C10 -0.1(9) . .
P1 O2 C17 C22 -86.6(5) . .
P1 O2 C17 C18 94.4(5) . .
C22 C17 C18 C19 -1.1(9) . .
O2 C17 C18 C19 177.9(6) . .
C17 C18 C19 C20 -1.5(11) . .
C18 C19 C20 C21 3.4(11) . .
C19 C20 C21 C22 -2.7(11) . .
C18 C17 C22 C21 1.8(8) . .
O2 C17 C22 C21 -177.1(5) . .
C20 C21 C22 C17 0.1(9) . .
C1S Cl1S C1S Cl2S 78.4(14) 2_656 2_656
C1S Cl1S C1S Cl2S 48.3(9) 2_656 .
C1S Cl1S C1S Cl1S -61.3(11) 2_656 2_656
Cl2S Cl2S C1S C1S -157(3) 2_656 2_656
C1S Cl2S C1S Cl2S 157(3) 2_656 2_656
Cl2S Cl2S C1S Cl1S 138.5(18) 2_656 .
C1S Cl2S C1S Cl1S -64.8(17) 2_656 .
Cl2S Cl2S C1S Cl1S -109.7(17) 2_656 2_656
C1S Cl2S C1S Cl1S 47.0(17) 2_656 2_656
